data_4068316
loop_
_publ_author_name
'Achard, Thierry'
'Benet-Buchholz, Jordi'
'Riera, Antoni'
'Verdaguer, Xavier'

_publ_section_title
;
 Cationic Rhodium (I) Complexes ofN-Phosphino-tert-butylsulfinamide
 Ligands: Synthesis, Structure, and Coordination Modes
;
_journal_coden_ASTM ORGND7
_journal_issue 2
_journal_name_full Organometallics
_journal_page_first 480
_journal_page_last 487
_journal_paper_doi 10.1021/om8006823
_journal_volume 28
_journal_year 2009
_chemical_formula_sum 'C31 H34 F3 N O4 P Rh S2'
_chemical_formula_weight 739.59
_space_group_IT_number 4
_symmetry_cell_setting monoclinic
_symmetry_space_group_name_Hall 'P 2yb'
_symmetry_space_group_name_H-M 'P 1 21 1'
_atom_sites_solution_hydrogens geom
_atom_sites_solution_primary direct
_atom_sites_solution_secondary difmap
_audit_creation_method SHELXL-97
_cell_angle_alpha 90.00
_cell_angle_beta 113.6190(10)
_cell_angle_gamma 90.00
_cell_formula_units_Z 4
_cell_length_a 9.7222(5)
_cell_length_b 32.6857(14)
_cell_length_c 10.6449(5)
_cell_measurement_reflns_used 9532
_cell_measurement_temperature 100(2)
_cell_measurement_theta_max 39.87
_cell_measurement_theta_min 3.38
_cell_volume 3099.3(3)
_computing_cell_refinement 'Bruker SMART'
_computing_data_collection 'Bruker SMART'
_computing_data_reduction 'Bruker SAINT'
_computing_molecular_graphics 'Bruker SHELXTL'
_computing_publication_material 'Bruker SHELXTL'
_computing_structure_refinement 'SHELXL-97 (Sheldrick, 1997)'
_computing_structure_solution 'SHELXS-97 (Sheldrick, 1990)'
_diffrn_ambient_temperature 100(2)
_diffrn_measured_fraction_theta_full 0.791
_diffrn_measured_fraction_theta_max 0.791
_diffrn_measurement_device_type 'CCD area detector'
_diffrn_measurement_method 'phi and omega scans'
_diffrn_radiation_monochromator graphite
_diffrn_radiation_source 'fine-focus sealed tube'
_diffrn_radiation_type MoK\a
_diffrn_radiation_wavelength 0.71073
_diffrn_reflns_av_R_equivalents 0.0307
_diffrn_reflns_av_sigmaI/netI 0.0374
_diffrn_reflns_limit_h_max 13
_diffrn_reflns_limit_h_min -16
_diffrn_reflns_limit_k_max 58
_diffrn_reflns_limit_k_min -38
_diffrn_reflns_limit_l_max 18
_diffrn_reflns_limit_l_min -18
_diffrn_reflns_number 54599
_diffrn_reflns_theta_full 39.98
_diffrn_reflns_theta_max 39.98
_diffrn_reflns_theta_min 2.60
_exptl_absorpt_coefficient_mu 0.793
_exptl_absorpt_correction_T_max 0.9249
_exptl_absorpt_correction_T_min 0.7420
_exptl_absorpt_correction_type none
_exptl_crystal_colour colorless
_exptl_crystal_density_diffrn 1.585
_exptl_crystal_density_method 'not measured'
_exptl_crystal_description Block
_exptl_crystal_F_000 1512
_exptl_crystal_size_max 0.40
_exptl_crystal_size_mid 0.20
_exptl_crystal_size_min 0.10
_refine_diff_density_max 1.523
_refine_diff_density_min -1.102
_refine_diff_density_rms 0.080
_refine_ls_abs_structure_details 'Flack H D (1983), Acta Cryst. A39, 876-881'
_refine_ls_abs_structure_Flack 0.002(9)
_refine_ls_extinction_method none
_refine_ls_goodness_of_fit_ref 1.103
_refine_ls_hydrogen_treatment noref
_refine_ls_matrix_type full
_refine_ls_number_parameters 781
_refine_ls_number_reflns 21463
_refine_ls_number_restraints 1
_refine_ls_restrained_S_all 1.103
_refine_ls_R_factor_all 0.0270
_refine_ls_R_factor_gt 0.0262
_refine_ls_shift/su_max 0.002
_refine_ls_shift/su_mean 0.000
_refine_ls_structure_factor_coef Fsqd
_refine_ls_weighting_details 'calc w=1/[\s^2^(Fo^2^)+(0.0237P)^2^+0.9280P] where P=(Fo^2^+2Fc^2^)/3'
_refine_ls_weighting_scheme calc
_refine_ls_wR_factor_gt 0.0660
_refine_ls_wR_factor_ref 0.0664
_reflns_number_gt 21034
_reflns_number_total 21463
_reflns_threshold_expression >2sigma(I)
_cod_duplicate_entry 4063530
_cod_data_source_file om8006823_si_002.cif
_cod_data_source_block tra01-131_0m
_cod_depositor_comments
;
The following automatic conversions were performed:

'_symmetry_cell_setting' value 'Monoclinic' changed to 'monoclinic'
according to /home/saulius/struct/CIF-dictionaries/cif_core.dic
dictionary named 'cif_core.dic' version 2.4.2 from 2011-04-26.

Automatic conversion script
Id: cif_fix_values 1715 2011-07-08 13:25:40Z adriana 
;
_cod_original_sg_symbol_H-M P2(1)
_cod_database_code 4068316

loop_
_symmetry_equiv_pos_as_xyz
'x, y, z'
'-x, y+1/2, -z'

loop_
_atom_site_label
_atom_site_type_symbol
_atom_site_fract_x
_atom_site_fract_y
_atom_site_fract_z
_atom_site_U_iso_or_equiv
_atom_site_adp_type
_atom_site_occupancy
_atom_site_symmetry_multiplicity
_atom_site_calc_flag
_atom_site_refinement_flags
Rh1A Rh 0.314595(16) 0.322831(3) 0.720238(12) 0.01288(3) Uani 1 1 d .
S1A S 0.16388(6) 0.406386(11) 0.57846(4) 0.01304(7) Uani 1 1 d .
P1A P 0.45145(6) 0.380841(12) 0.78781(4) 0.01253(8) Uani 1 1 d .
N1A N 0.3364(2) 0.41916(4) 0.69176(14) 0.0136(3) Uani 1 1 d .
C1A C 0.4771(2) 0.39309(5) 0.96194(16) 0.0146(3) Uani 1 1 d .
O1A O 0.13393(18) 0.36404(4) 0.62222(13) 0.0157(2) Uani 1 1 d .
C2A C 0.5972(2) 0.41525(5) 1.05459(17) 0.0166(3) Uani 1 1 d .
H2A H 0.6787 0.4228 1.0317 0.020 Uiso 1 1 calc R
C3A C 0.5972(3) 0.42628(5) 1.18165(17) 0.0180(3) Uani 1 1 d .
H3A H 0.6789 0.4414 1.2452 0.022 Uiso 1 1 calc R
C4A C 0.4786(3) 0.41525(5) 1.21488(17) 0.0190(4) Uani 1 1 d .
H4A H 0.4783 0.4233 1.3006 0.023 Uiso 1 1 calc R
C5A C 0.3593(3) 0.39243(6) 1.12349(17) 0.0190(4) Uani 1 1 d .
H5A H 0.2786 0.3847 1.1472 0.023 Uiso 1 1 calc R
C6A C 0.3590(2) 0.38109(5) 0.99771(17) 0.0173(3) Uani 1 1 d .
H6A H 0.2786 0.3652 0.9358 0.021 Uiso 1 1 calc R
C7A C 0.6312(2) 0.39016(5) 0.78043(17) 0.0153(3) Uani 1 1 d .
C8A C 0.6542(3) 0.41749(6) 0.69033(19) 0.0199(4) Uani 1 1 d .
H8A H 0.5722 0.4327 0.6278 0.024 Uiso 1 1 calc R
C9A C 0.7974(3) 0.42260(7) 0.6915(2) 0.0260(4) Uani 1 1 d .
H9A H 0.8126 0.4415 0.6304 0.031 Uiso 1 1 calc R
C10A C 0.9171(3) 0.40023(7) 0.7816(2) 0.0263(4) Uani 1 1 d .
H10A H 1.0144 0.4039 0.7826 0.032 Uiso 1 1 calc R
C11A C 0.8954(3) 0.37234(7) 0.8710(2) 0.0247(4) Uani 1 1 d .
H11A H 0.9774 0.3568 0.9323 0.030 Uiso 1 1 calc R
C12A C 0.7528(3) 0.36742(6) 0.8697(2) 0.0211(4) Uani 1 1 d .
H12A H 0.7379 0.3484 0.9304 0.025 Uiso 1 1 calc R
C13A C 0.3686(2) 0.46348(5) 0.72623(17) 0.0152(3) Uani 1 1 d .
H13C H 0.3774 0.4773 0.6471 0.018 Uiso 1 1 calc R
H13D H 0.4672 0.4657 0.8047 0.018 Uiso 1 1 calc R
C14A C 0.2535(2) 0.48612(5) 0.76200(18) 0.0162(3) Uani 1 1 d .
C15A C 0.1440(3) 0.50969(5) 0.6630(2) 0.0211(4) Uani 1 1 d .
H15A H 0.1373 0.5098 0.5714 0.025 Uiso 1 1 calc R
C16A C 0.0441(3) 0.53309(6) 0.6970(3) 0.0280(4) Uani 1 1 d .
H16A H -0.0304 0.5491 0.6290 0.034 Uiso 1 1 calc R
C17A C 0.0540(3) 0.53286(7) 0.8313(3) 0.0314(5) Uani 1 1 d .
H17A H -0.0125 0.5492 0.8554 0.038 Uiso 1 1 calc R
C18A C 0.1603(3) 0.50895(7) 0.9294(2) 0.0286(5) Uani 1 1 d .
H18A H 0.1645 0.5082 1.0201 0.034 Uiso 1 1 calc R
C19A C 0.2614(3) 0.48594(6) 0.89589(19) 0.0217(4) Uani 1 1 d .
H19A H 0.3359 0.4701 0.9644 0.026 Uiso 1 1 calc R
C20A C 0.1861(2) 0.39769(5) 0.41713(16) 0.0159(3) Uani 1 1 d .
C21A C 0.2257(3) 0.43952(5) 0.37651(18) 0.0195(4) Uani 1 1 d .
H21D H 0.3277 0.4471 0.4393 0.029 Uiso 1 1 calc R
H21E H 0.1545 0.4600 0.3816 0.029 Uiso 1 1 calc R
H21F H 0.2201 0.4383 0.2826 0.029 Uiso 1 1 calc R
C22A C 0.3032(3) 0.36475(5) 0.43368(17) 0.0201(4) Uani 1 1 d .
H22D H 0.3029 0.3581 0.3438 0.030 Uiso 1 1 calc R
H22E H 0.2793 0.3401 0.4736 0.030 Uiso 1 1 calc R
H22F H 0.4027 0.3748 0.4943 0.030 Uiso 1 1 calc R
C23A C 0.0286(3) 0.38431(7) 0.31848(19) 0.0257(4) Uani 1 1 d .
H23D H 0.0264 0.3809 0.2262 0.039 Uiso 1 1 calc R
H23E H -0.0446 0.4052 0.3165 0.039 Uiso 1 1 calc R
H23F H 0.0033 0.3583 0.3497 0.039 Uiso 1 1 calc R
C24A C 0.2172(3) 0.26205(5) 0.63542(19) 0.0196(4) Uani 1 1 d .
H24A H 0.1408 0.2580 0.5398 0.024 Uiso 1 1 calc R
C25A C 0.1808(3) 0.27068(5) 0.7453(2) 0.0190(3) Uani 1 1 d .
H25A H 0.0752 0.2734 0.7375 0.023 Uiso 1 1 calc R
C26A C 0.3105(3) 0.25433(5) 0.8742(2) 0.0203(4) Uani 1 1 d .
H26A H 0.2903 0.2502 0.9584 0.024 Uiso 1 1 calc R
C27A C 0.3569(3) 0.21634(5) 0.8137(2) 0.0237(4) Uani 1 1 d .
H27A H 0.2782 0.1950 0.7827 0.028 Uiso 1 1 calc R
H27B H 0.4537 0.2045 0.8767 0.028 Uiso 1 1 calc R
C28A C 0.3697(3) 0.24033(5) 0.6934(2) 0.0207(4) Uani 1 1 d .
H28A H 0.3988 0.2245 0.6274 0.025 Uiso 1 1 calc R
C29A C 0.4739(3) 0.27558(5) 0.7717(2) 0.0189(3) Uani 1 1 d .
H29A H 0.5771 0.2794 0.7745 0.023 Uiso 1 1 calc R
C30A C 0.4371(3) 0.28414(5) 0.88447(18) 0.0195(4) Uani 1 1 d .
H30A H 0.5122 0.2946 0.9740 0.023 Uiso 1 1 calc R
Rh1B Rh 0.306510(17) 0.724648(3) 0.515926(12) 0.01327(3) Uani 1 1 d .
S1B S 0.32239(6) 0.648357(11) 0.33703(4) 0.01387(8) Uani 1 1 d .
P1B P 0.24173(6) 0.662678(12) 0.56962(4) 0.01326(8) Uani 1 1 d .
C1B C 0.3703(2) 0.64449(5) 0.73696(16) 0.0171(3) Uani 1 1 d .
N1B N 0.2646(2) 0.62955(4) 0.45372(14) 0.0143(3) Uani 1 1 d .
O1B O 0.38796(18) 0.69036(4) 0.39147(13) 0.0170(3) Uani 1 1 d .
C2B C 0.3314(3) 0.61499(5) 0.81157(18) 0.0214(4) Uani 1 1 d .
H2B H 0.2326 0.6041 0.7773 0.026 Uiso 1 1 calc R
C3B C 0.4392(3) 0.60160(6) 0.93751(19) 0.0286(5) Uani 1 1 d .
H3B H 0.4135 0.5812 0.9879 0.034 Uiso 1 1 calc R
C4B C 0.5817(3) 0.61770(7) 0.9888(2) 0.0305(5) Uani 1 1 d .
H4B H 0.6535 0.6085 1.0748 0.037 Uiso 1 1 calc R
C5B C 0.6217(3) 0.64753(7) 0.9152(2) 0.0272(4) Uani 1 1 d .
H5B H 0.7202 0.6587 0.9507 0.033 Uiso 1 1 calc R
C6B C 0.5152(3) 0.66066(6) 0.78923(19) 0.0216(4) Uani 1 1 d .
H6B H 0.5416 0.6808 0.7385 0.026 Uiso 1 1 calc R
C7B C 0.0563(2) 0.65245(5) 0.56292(16) 0.0148(3) Uani 1 1 d .
C8B C -0.0507(2) 0.62916(5) 0.45916(17) 0.0168(3) Uani 1 1 d .
H8B H -0.0252 0.6169 0.3904 0.020 Uiso 1 1 calc R
C9B C -0.1938(3) 0.62383(6) 0.4560(2) 0.0213(4) Uani 1 1 d .
H9B H -0.2653 0.6077 0.3860 0.026 Uiso 1 1 calc R
C10B C -0.2324(3) 0.64215(6) 0.5554(2) 0.0245(4) Uani 1 1 d .
H10B H -0.3305 0.6386 0.5530 0.029 Uiso 1 1 calc R
C11B C -0.1275(3) 0.66564(7) 0.6584(2) 0.0278(5) Uani 1 1 d .
H11B H -0.1541 0.6783 0.7259 0.033 Uiso 1 1 calc R
C12B C 0.0160(3) 0.67064(6) 0.6624(2) 0.0229(4) Uani 1 1 d .
H12B H 0.0875 0.6865 0.7333 0.027 Uiso 1 1 calc R
C13B C 0.2606(2) 0.58381(5) 0.46696(17) 0.0158(3) Uani 1 1 d .
H13A H 0.2467 0.5773 0.5520 0.019 Uiso 1 1 calc R
H13B H 0.1720 0.5732 0.3888 0.019 Uiso 1 1 calc R
C14B C 0.3977(2) 0.56171(5) 0.47073(17) 0.0160(3) Uani 1 1 d .
C15B C 0.5217(3) 0.55546(6) 0.59427(19) 0.0209(4) Uani 1 1 d .
H15B H 0.5214 0.5661 0.6773 0.025 Uiso 1 1 calc R
C16B C 0.6461(3) 0.53365(7) 0.5960(2) 0.0271(4) Uani 1 1 d .
H16B H 0.7288 0.5287 0.6806 0.032 Uiso 1 1 calc R
C17B C 0.6490(3) 0.51923(6) 0.4744(2) 0.0267(4) Uani 1 1 d .
H17B H 0.7349 0.5051 0.4757 0.032 Uiso 1 1 calc R
C18B C 0.5272(3) 0.52539(6) 0.3514(2) 0.0249(4) Uani 1 1 d .
H18B H 0.5297 0.5157 0.2683 0.030 Uiso 1 1 calc R
C19B C 0.4010(3) 0.54588(6) 0.34979(19) 0.0216(4) Uani 1 1 d .
H19B H 0.3161 0.5492 0.2656 0.026 Uiso 1 1 calc R
C20B C 0.1526(2) 0.66036(5) 0.18276(16) 0.0161(3) Uani 1 1 d .
C21B C 0.0536(3) 0.69165(6) 0.21176(19) 0.0198(4) Uani 1 1 d .
H21A H 0.1133 0.7159 0.2547 0.030 Uiso 1 1 calc R
H21B H 0.0123 0.6797 0.2738 0.030 Uiso 1 1 calc R
H21C H -0.0288 0.6995 0.1256 0.030 Uiso 1 1 calc R
C22B C 0.2195(3) 0.67706(6) 0.08542(19) 0.0240(4) Uani 1 1 d .
H22A H 0.1386 0.6831 -0.0037 0.036 Uiso 1 1 calc R
H22B H 0.2873 0.6566 0.0737 0.036 Uiso 1 1 calc R
H22C H 0.2757 0.7022 0.1239 0.036 Uiso 1 1 calc R
C23B C 0.0707(3) 0.62025(6) 0.12797(19) 0.0226(4) Uani 1 1 d .
H23A H 0.0274 0.6100 0.1907 0.034 Uiso 1 1 calc R
H23B H 0.1417 0.6001 0.1207 0.034 Uiso 1 1 calc R
H23C H -0.0096 0.6248 0.0373 0.034 Uiso 1 1 calc R
C24B C 0.3365(3) 0.75827(5) 0.69231(18) 0.0176(3) Uani 1 1 d .
H24B H 0.3569 0.7452 0.7829 0.021 Uiso 1 1 calc R
C25B C 0.1903(2) 0.76464(5) 0.59220(18) 0.0174(3) Uani 1 1 d .
H25B H 0.0982 0.7563 0.6058 0.021 Uiso 1 1 calc R
C26B C 0.1977(3) 0.80384(5) 0.5139(2) 0.0196(4) Uani 1 1 d .
H26B H 0.1008 0.8179 0.4584 0.024 Uiso 1 1 calc R
C27B C 0.2938(3) 0.78865(5) 0.43751(19) 0.0194(4) Uani 1 1 d .
H27C H 0.2715 0.7954 0.3396 0.023 Uiso 1 1 calc R
C28B C 0.4369(3) 0.78217(5) 0.5352(2) 0.0193(4) Uani 1 1 d .
H28B H 0.5293 0.7839 0.5158 0.023 Uiso 1 1 calc R
C29B C 0.4331(3) 0.79339(6) 0.6744(2) 0.0200(4) Uani 1 1 d .
H29B H 0.5315 0.7988 0.7525 0.024 Uiso 1 1 calc R
C30B C 0.3175(3) 0.82865(5) 0.6303(2) 0.0241(4) Uani 1 1 d .
H30B H 0.3532 0.8529 0.5964 0.029 Uiso 1 1 calc R
H30C H 0.2839 0.8367 0.7032 0.029 Uiso 1 1 calc R
S1SB S 0.86755(7) 0.771239(14) 0.83238(4) 0.01998(9) Uani 1 1 d .
O1SB O 0.8427(2) 0.73283(4) 0.88668(15) 0.0241(3) Uani 1 1 d .
F1SB F 1.12596(17) 0.77635(4) 1.04618(11) 0.0228(3) Uani 1 1 d .
C1SB C 1.0718(3) 0.77599(5) 0.90838(17) 0.0184(4) Uani 1 1 d .
O2SB O 0.8205(2) 0.80708(5) 0.88423(17) 0.0285(4) Uani 1 1 d .
F2SB F 1.13966(18) 0.74534(4) 0.87236(13) 0.0235(3) Uani 1 1 d .
O3SB O 0.8332(2) 0.77136(5) 0.68709(14) 0.0292(4) Uani 1 1 d .
F3SB F 1.11758(19) 0.81072(4) 0.86991(13) 0.0265(3) Uani 1 1 d .
S1SA S 0.89959(7) 0.521644(13) 1.20571(5) 0.01914(9) Uani 1 1 d .
C1SA C 0.7739(3) 0.51569(6) 1.0250(2) 0.0223(4) Uani 1 1 d .
F1SA F 0.63051(19) 0.51238(5) 1.00860(14) 0.0293(3) Uani 1 1 d .
O1SA O 0.8733(2) 0.48543(5) 1.27067(18) 0.0297(4) Uani 1 1 d .
F2SA F 0.8072(2) 0.48236(4) 0.96999(16) 0.0349(4) Uani 1 1 d .
O2SA O 0.8475(2) 0.55929(5) 1.24231(16) 0.0258(3) Uani 1 1 d .
F3SA F 0.7834(2) 0.54792(4) 0.95173(13) 0.0303(3) Uani 1 1 d .
O3SA O 1.0448(2) 0.52392(5) 1.19994(19) 0.0276(3) Uani 1 1 d .

loop_
_atom_site_aniso_label
_atom_site_aniso_U_11
_atom_site_aniso_U_22
_atom_site_aniso_U_33
_atom_site_aniso_U_23
_atom_site_aniso_U_13
_atom_site_aniso_U_12
Rh1A 0.01429(7) 0.01091(4) 0.01442(4) 0.00051(3) 0.00677(5) -0.00030(4)
S1A 0.0139(2) 0.01137(12) 0.01404(13) -0.00057(10) 0.00576(15) 0.00047(12)
P1A 0.0133(3) 0.01218(14) 0.01290(14) 0.00049(11) 0.00611(16) -0.00012(13)
N1A 0.0147(9) 0.0114(4) 0.0143(5) -0.0012(4) 0.0054(5) -0.0002(4)
C1A 0.0173(11) 0.0142(5) 0.0131(5) 0.0005(4) 0.0068(6) -0.0015(5)
O1A 0.0146(8) 0.0140(4) 0.0189(5) 0.0006(4) 0.0073(5) -0.0016(4)
C2A 0.0170(11) 0.0166(6) 0.0162(6) -0.0002(4) 0.0069(7) -0.0031(5)
C3A 0.0174(12) 0.0192(6) 0.0150(6) -0.0017(5) 0.0042(7) -0.0028(6)
C4A 0.0225(12) 0.0208(7) 0.0147(6) -0.0014(5) 0.0086(7) -0.0029(6)
C5A 0.0214(12) 0.0224(7) 0.0164(6) -0.0032(5) 0.0108(7) -0.0052(6)
C6A 0.0167(11) 0.0210(6) 0.0155(6) -0.0021(5) 0.0077(7) -0.0051(6)
C7A 0.0144(11) 0.0164(6) 0.0167(6) -0.0003(4) 0.0079(6) -0.0001(5)
C8A 0.0194(12) 0.0216(7) 0.0224(7) 0.0064(5) 0.0123(8) 0.0028(6)
C9A 0.0217(14) 0.0297(9) 0.0330(9) 0.0088(7) 0.0176(10) 0.0018(8)
C10A 0.0186(14) 0.0314(9) 0.0348(10) 0.0056(7) 0.0167(10) 0.0041(8)
C11A 0.0172(14) 0.0294(9) 0.0286(8) 0.0067(7) 0.0103(9) 0.0062(7)
C12A 0.0169(12) 0.0232(7) 0.0247(7) 0.0070(6) 0.0098(8) 0.0044(6)
C13A 0.0162(10) 0.0117(5) 0.0185(6) -0.0018(4) 0.0077(7) -0.0012(5)
C14A 0.0158(11) 0.0138(5) 0.0193(6) -0.0027(4) 0.0074(7) -0.0015(5)
C15A 0.0197(13) 0.0163(6) 0.0269(8) 0.0005(5) 0.0090(8) 0.0012(6)
C16A 0.0184(14) 0.0201(7) 0.0431(11) -0.0007(7) 0.0098(10) 0.0023(7)
C17A 0.0230(16) 0.0259(9) 0.0511(13) -0.0122(9) 0.0209(12) 0.0003(8)
C18A 0.0275(16) 0.0317(9) 0.0323(9) -0.0111(8) 0.0178(10) -0.0024(8)
C19A 0.0247(13) 0.0214(7) 0.0208(7) -0.0039(5) 0.0112(8) 0.0009(6)
C20A 0.0204(11) 0.0144(5) 0.0124(5) -0.0001(4) 0.0060(6) 0.0011(5)
C21A 0.0260(13) 0.0156(6) 0.0175(6) 0.0028(5) 0.0095(7) 0.0027(6)
C22A 0.0309(13) 0.0155(6) 0.0165(6) 0.0008(5) 0.0123(7) 0.0048(6)
C23A 0.0273(15) 0.0275(8) 0.0168(7) -0.0045(6) 0.0030(8) -0.0040(8)
C24A 0.0224(12) 0.0139(6) 0.0227(7) -0.0014(5) 0.0093(8) -0.0036(6)
C25A 0.0183(12) 0.0162(6) 0.0258(7) 0.0031(5) 0.0121(8) 0.0001(6)
C26A 0.0235(12) 0.0180(6) 0.0239(7) 0.0049(5) 0.0142(8) 0.0019(6)
C27A 0.0249(14) 0.0146(6) 0.0355(9) 0.0061(6) 0.0161(9) 0.0026(6)
C28A 0.0263(13) 0.0130(6) 0.0290(8) -0.0001(5) 0.0176(9) 0.0011(6)
C29A 0.0150(12) 0.0184(6) 0.0262(7) 0.0047(5) 0.0112(8) 0.0028(6)
C30A 0.0222(12) 0.0177(6) 0.0179(6) 0.0041(5) 0.0072(7) 0.0012(6)
Rh1B 0.01461(8) 0.01103(4) 0.01511(4) -0.00180(3) 0.00693(5) -0.00218(4)
S1B 0.0156(3) 0.01184(13) 0.01525(14) -0.00138(10) 0.00730(16) -0.00050(12)
P1B 0.0153(3) 0.01129(14) 0.01286(14) -0.00121(11) 0.00531(16) -0.00187(13)
C1B 0.0202(11) 0.0146(6) 0.0139(5) -0.0008(4) 0.0041(6) -0.0020(5)
N1B 0.0190(9) 0.0107(4) 0.0143(5) -0.0002(4) 0.0076(6) -0.0004(4)
O1B 0.0185(9) 0.0143(4) 0.0206(5) -0.0038(4) 0.0103(6) -0.0050(4)
C2B 0.0295(14) 0.0172(6) 0.0163(6) 0.0008(5) 0.0080(8) -0.0011(6)
C3B 0.0437(17) 0.0224(8) 0.0170(7) 0.0043(6) 0.0095(9) 0.0068(8)
C4B 0.0398(18) 0.0254(9) 0.0176(7) 0.0016(6) 0.0023(9) 0.0119(9)
C5B 0.0215(15) 0.0281(9) 0.0225(8) -0.0026(6) -0.0011(8) 0.0044(8)
C6B 0.0185(13) 0.0218(7) 0.0202(7) -0.0014(5) 0.0033(7) 0.0005(6)
C7B 0.0167(11) 0.0135(5) 0.0157(6) -0.0020(4) 0.0080(6) -0.0024(5)
C8B 0.0161(11) 0.0172(6) 0.0171(6) -0.0023(5) 0.0066(7) -0.0010(5)
C9B 0.0174(12) 0.0218(7) 0.0236(7) -0.0029(6) 0.0073(8) -0.0030(6)
C10B 0.0211(14) 0.0245(8) 0.0328(9) -0.0023(7) 0.0159(9) -0.0007(7)
C11B 0.0324(16) 0.0259(8) 0.0349(10) -0.0099(7) 0.0237(11) -0.0058(8)
C12B 0.0268(13) 0.0217(7) 0.0254(8) -0.0096(6) 0.0158(9) -0.0068(7)
C13B 0.0162(11) 0.0118(5) 0.0191(6) -0.0008(4) 0.0069(7) -0.0017(5)
C14B 0.0167(11) 0.0107(5) 0.0188(6) 0.0007(4) 0.0054(7) -0.0002(5)
C15B 0.0187(13) 0.0209(7) 0.0207(7) 0.0027(5) 0.0053(8) 0.0017(6)
C16B 0.0212(15) 0.0279(9) 0.0280(9) 0.0044(7) 0.0057(9) 0.0041(8)
C17B 0.0229(15) 0.0222(8) 0.0360(10) 0.0025(7) 0.0130(10) 0.0066(7)
C18B 0.0261(14) 0.0202(7) 0.0293(8) -0.0039(6) 0.0122(9) 0.0040(7)
C19B 0.0232(13) 0.0181(6) 0.0210(7) -0.0037(5) 0.0064(8) 0.0038(6)
C20B 0.0193(11) 0.0133(5) 0.0146(6) -0.0001(4) 0.0057(6) -0.0012(5)
C21B 0.0176(12) 0.0207(7) 0.0193(7) 0.0009(5) 0.0054(7) 0.0034(6)
C22B 0.0343(14) 0.0220(7) 0.0188(7) 0.0029(5) 0.0138(8) 0.0002(7)
C23B 0.0258(13) 0.0171(6) 0.0184(7) -0.0005(5) 0.0021(7) -0.0035(6)
C24B 0.0177(11) 0.0175(6) 0.0187(6) -0.0039(5) 0.0084(7) -0.0018(5)
C25B 0.0167(11) 0.0162(6) 0.0201(6) -0.0035(5) 0.0084(7) -0.0013(5)
C26B 0.0193(12) 0.0146(6) 0.0252(7) -0.0015(5) 0.0094(8) 0.0007(6)
C27B 0.0230(12) 0.0145(6) 0.0224(7) 0.0001(5) 0.0110(8) -0.0023(6)
C28B 0.0178(12) 0.0167(6) 0.0257(7) -0.0043(5) 0.0111(8) -0.0049(6)
C29B 0.0153(12) 0.0198(7) 0.0238(7) -0.0082(5) 0.0066(7) -0.0046(6)
C30B 0.0263(14) 0.0144(7) 0.0322(8) -0.0085(6) 0.0124(9) -0.0029(6)
S1SB 0.0243(3) 0.01805(16) 0.01487(15) -0.00047(12) 0.00500(18) 0.00355(15)
O1SB 0.0292(11) 0.0223(6) 0.0222(6) -0.0004(4) 0.0117(6) -0.0023(5)
F1SB 0.0291(9) 0.0231(5) 0.0126(4) 0.0011(3) 0.0046(5) 0.0028(5)
C1SB 0.0248(12) 0.0146(6) 0.0152(6) 0.0014(4) 0.0075(7) 0.0023(6)
O2SB 0.0261(12) 0.0262(7) 0.0289(7) -0.0055(5) 0.0067(7) 0.0090(6)
F2SB 0.0296(9) 0.0187(5) 0.0260(5) -0.0007(4) 0.0152(6) 0.0038(4)
O3SB 0.0385(12) 0.0289(7) 0.0141(5) 0.0013(5) 0.0042(6) 0.0028(7)
F3SB 0.0360(10) 0.0175(5) 0.0242(5) 0.0044(4) 0.0101(6) -0.0037(5)
S1SA 0.0174(3) 0.01419(15) 0.02209(17) -0.00104(12) 0.00402(18) -0.00292(14)
C1SA 0.0235(13) 0.0188(7) 0.0232(7) -0.0067(5) 0.0080(8) -0.0046(6)
F1SA 0.0197(10) 0.0339(7) 0.0278(6) -0.0042(5) 0.0028(6) -0.0067(5)
O1SA 0.0249(12) 0.0218(6) 0.0358(8) 0.0083(5) 0.0053(7) -0.0047(6)
F2SA 0.0442(12) 0.0244(6) 0.0402(7) -0.0162(5) 0.0211(8) -0.0074(6)
O2SA 0.0298(11) 0.0210(6) 0.0240(6) -0.0068(5) 0.0080(6) 0.0009(6)
F3SA 0.0392(11) 0.0273(6) 0.0235(5) 0.0009(4) 0.0117(6) -0.0048(6)
O3SA 0.0175(11) 0.0223(6) 0.0404(8) -0.0004(6) 0.0090(7) -0.0031(5)

loop_
_atom_type_symbol
_atom_type_description
_atom_type_scat_dispersion_real
_atom_type_scat_dispersion_imag
_atom_type_scat_source
C C 0.0033 0.0016 'International Tables Vol C Tables 4.2.6.8 and 6.1.1.4'
H H 0.0000 0.0000 'International Tables Vol C Tables 4.2.6.8 and 6.1.1.4'
N N 0.0061 0.0033 'International Tables Vol C Tables 4.2.6.8 and 6.1.1.4'
O O 0.0106 0.0060 'International Tables Vol C Tables 4.2.6.8 and 6.1.1.4'
F F 0.0171 0.0103 'International Tables Vol C Tables 4.2.6.8 and 6.1.1.4'
P P 0.1023 0.0942 'International Tables Vol C Tables 4.2.6.8 and 6.1.1.4'
S S 0.1246 0.1234 'International Tables Vol C Tables 4.2.6.8 and 6.1.1.4'
Rh Rh -1.1178 0.9187 'International Tables Vol C Tables 4.2.6.8 and 6.1.1.4'

loop_
_geom_angle_atom_site_label_1
_geom_angle_atom_site_label_2
_geom_angle_atom_site_label_3
_geom_angle
C29A Rh1A C30A 39.29(7)
C29A Rh1A O1A 166.55(6)
C30A Rh1A O1A 150.70(6)
C29A Rh1A C25A 79.09(8)
C30A Rh1A C25A 66.58(8)
O1A Rh1A C25A 97.84(7)
C29A Rh1A C24A 66.38(8)
C30A Rh1A C24A 78.91(8)
O1A Rh1A C24A 103.44(7)
C25A Rh1A C24A 36.09(6)
C29A Rh1A P1A 104.79(6)
C30A Rh1A P1A 100.07(6)
O1A Rh1A P1A 83.68(4)
C25A Rh1A P1A 154.44(5)
C24A Rh1A P1A 167.36(5)
O1A S1A N1A 105.32(8)
O1A S1A C20A 104.69(7)
N1A S1A C20A 104.61(8)
N1A P1A C7A 105.19(8)
N1A P1A C1A 103.75(7)
C7A P1A C1A 105.54(9)
N1A P1A Rh1A 105.20(6)
C7A P1A Rh1A 125.71(5)
C1A P1A Rh1A 109.43(6)
C13A N1A S1A 117.88(13)
C13A N1A P1A 122.52(13)
S1A N1A P1A 118.11(8)
C2A C1A C6A 119.91(14)
C2A C1A P1A 124.88(13)
C6A C1A P1A 115.06(14)
S1A O1A Rh1A 120.23(9)
C1A C2A C3A 119.59(17)
C4A C3A C2A 120.20(18)
C3A C4A C5A 120.45(15)
C6A C5A C4A 119.72(17)
C5A C6A C1A 120.10(17)
C8A C7A C12A 118.93(18)
C8A C7A P1A 124.29(16)
C12A C7A P1A 116.76(12)
C7A C8A C9A 120.32(19)
C10A C9A C8A 120.09(18)
C9A C10A C11A 120.3(2)
C12A C11A C10A 119.5(2)
C11A C12A C7A 120.91(17)
N1A C13A C14A 115.60(15)
C15A C14A C19A 119.18(17)
C15A C14A C13A 119.91(15)
C19A C14A C13A 120.77(18)
C14A C15A C16A 120.53(19)
C15A C16A C17A 119.6(2)
C18A C17A C16A 120.2(2)
C17A C18A C19A 120.2(2)
C18A C19A C14A 120.2(2)
C22A C20A C21A 113.79(17)
C22A C20A C23A 111.86(15)
C21A C20A C23A 110.90(16)
C22A C20A S1A 111.30(11)
C21A C20A S1A 105.26(10)
C23A C20A S1A 103.01(13)
C25A C24A C28A 106.79(17)
C25A C24A Rh1A 71.71(10)
C28A C24A Rh1A 93.68(12)
C24A C25A C26A 106.72(17)
C24A C25A Rh1A 72.19(10)
C26A C25A Rh1A 93.63(13)
C30A C26A C25A 100.92(14)
C30A C26A C27A 100.30(16)
C25A C26A C27A 100.29(16)
C26A C27A C28A 94.09(13)
C24A C28A C29A 101.06(14)
C24A C28A C27A 100.51(15)
C29A C28A C27A 100.64(15)
C30A C29A C28A 105.83(16)
C30A C29A Rh1A 70.38(11)
C28A C29A Rh1A 98.78(14)
C29A C30A C26A 106.40(16)
C29A C30A Rh1A 70.33(10)
C26A C30A Rh1A 98.71(13)
C24B Rh1B C25B 39.36(8)
C24B Rh1B O1B 152.51(8)
C25B Rh1B O1B 165.75(7)
C24B Rh1B C28B 66.75(7)
C25B Rh1B C28B 79.25(7)
O1B Rh1B C28B 99.34(6)
C24B Rh1B C27B 79.09(6)
C25B Rh1B C27B 66.62(7)
O1B Rh1B C27B 103.89(6)
C28B Rh1B C27B 35.95(8)
C24B Rh1B P1B 101.33(5)
C25B Rh1B P1B 102.29(5)
O1B Rh1B P1B 84.03(3)
C28B Rh1B P1B 159.60(6)
C27B Rh1B P1B 162.26(6)
O1B S1B N1B 105.20(7)
O1B S1B C20B 103.60(8)
N1B S1B C20B 106.99(9)
N1B P1B C7B 105.59(8)
N1B P1B C1B 105.12(8)
C7B P1B C1B 105.18(8)
N1B P1B Rh1B 104.66(5)
C7B P1B Rh1B 122.02(6)
C1B P1B Rh1B 112.87(6)
C2B C1B C6B 119.75(18)
C2B C1B P1B 123.17(17)
C6B C1B P1B 117.07(13)
C13B N1B S1B 117.67(10)
C13B N1B P1B 122.85(10)
S1B N1B P1B 118.65(8)
S1B O1B Rh1B 120.64(8)
C1B C2B C3B 119.4(2)
C4B C3B C2B 120.6(2)
C3B C4B C5B 120.4(2)
C6B C5B C4B 119.2(2)
C5B C6B C1B 120.6(2)
C8B C7B C12B 118.89(18)
C8B C7B P1B 123.07(12)
C12B C7B P1B 117.94(15)
C9B C8B C7B 120.49(15)
C8B C9B C10B 120.02(19)
C11B C10B C9B 120.0(2)
C12B C11B C10B 120.02(17)
C11B C12B C7B 120.56(19)
C14B C13B N1B 115.11(15)
C15B C14B C19B 118.82(19)
C15B C14B C13B 121.13(15)
C19B C14B C13B 120.02(18)
C16B C15B C14B 120.19(18)
C17B C16B C15B 120.1(2)
C18B C17B C16B 120.3(2)
C17B C18B C19B 119.81(18)
C18B C19B C14B 120.8(2)
C21B C20B C23B 112.41(18)
C21B C20B C22B 111.98(14)
C23B C20B C22B 110.29(14)
C21B C20B S1B 112.11(12)
C23B C20B S1B 107.55(12)
C22B C20B S1B 101.94(15)
C25B C24B C29B 106.04(16)
C25B C24B Rh1B 70.34(9)
C29B C24B Rh1B 98.81(10)
C24B C25B C26B 106.19(17)
C24B C25B Rh1B 70.30(10)
C26B C25B Rh1B 99.16(11)
C27B C26B C25B 100.74(13)
C27B C26B C30B 99.81(17)
C25B C26B C30B 100.69(16)
C28B C27B C26B 107.01(16)
C28B C27B Rh1B 71.76(10)
C26B C27B Rh1B 93.35(10)
C27B C28B C29B 106.41(17)
C27B C28B Rh1B 72.29(11)
C29B C28B Rh1B 93.26(11)
C24B C29B C28B 101.07(13)
C24B C29B C30B 100.85(17)
C28B C29B C30B 100.37(16)
C29B C30B C26B 94.28(13)
O1SB S1SB O2SB 115.03(10)
O1SB S1SB O3SB 115.28(9)
O2SB S1SB O3SB 115.69(10)
O1SB S1SB C1SB 102.91(10)
O2SB S1SB C1SB 102.48(10)
O3SB S1SB C1SB 102.60(10)
F2SB C1SB F3SB 106.49(15)
F2SB C1SB F1SB 107.23(15)
F3SB C1SB F1SB 107.01(15)
F2SB C1SB S1SB 112.53(14)
F3SB C1SB S1SB 111.83(14)
F1SB C1SB S1SB 111.42(13)
O3SA S1SA O2SA 115.08(11)
O3SA S1SA O1SA 115.31(11)
O2SA S1SA O1SA 114.91(11)
O3SA S1SA C1SA 102.36(11)
O2SA S1SA C1SA 102.46(10)
O1SA S1SA C1SA 104.15(10)
F3SA C1SA F2SA 107.56(16)
F3SA C1SA F1SA 107.47(19)
F2SA C1SA F1SA 107.46(17)
F3SA C1SA S1SA 110.88(14)
F2SA C1SA S1SA 111.71(17)
F1SA C1SA S1SA 111.56(13)

loop_
_geom_bond_atom_site_label_1
_geom_bond_atom_site_label_2
_geom_bond_distance
Rh1A C29A 2.098(2)
Rh1A C30A 2.0991(18)
Rh1A O1A 2.1260(15)
Rh1A C25A 2.2242(18)
Rh1A C24A 2.2303(17)
Rh1A P1A 2.2618(5)
S1A O1A 1.5251(12)
S1A N1A 1.6794(18)
S1A C20A 1.8369(15)
P1A N1A 1.7174(16)
P1A C7A 1.806(2)
P1A C1A 1.8132(14)
N1A C13A 1.497(2)
C1A C2A 1.392(3)
C1A C6A 1.403(3)
C2A C3A 1.400(2)
C3A C4A 1.383(3)
C4A C5A 1.394(3)
C5A C6A 1.388(2)
C7A C8A 1.393(2)
C7A C12A 1.398(3)
C8A C9A 1.397(3)
C9A C10A 1.383(4)
C10A C11A 1.393(3)
C11A C12A 1.390(3)
C13A C14A 1.512(3)
C14A C15A 1.393(3)
C14A C19A 1.396(2)
C15A C16A 1.393(3)
C16A C17A 1.394(4)
C17A C18A 1.380(4)
C18A C19A 1.393(3)
C20A C22A 1.525(3)
C20A C21A 1.529(2)
C20A C23A 1.533(3)
C24A C25A 1.380(2)
C24A C28A 1.533(3)
C25A C26A 1.540(3)
C26A C30A 1.539(3)
C26A C27A 1.548(3)
C27A C28A 1.549(2)
C28A C29A 1.540(3)
C29A C30A 1.411(2)
Rh1B C24B 2.0926(15)
Rh1B C25B 2.0931(17)
Rh1B O1B 2.1163(12)
Rh1B C28B 2.2308(18)
Rh1B C27B 2.2374(17)
Rh1B P1B 2.2616(4)
S1B O1B 1.5269(13)
S1B N1B 1.6720(13)
S1B C20B 1.845(2)
P1B N1B 1.7217(13)
P1B C7B 1.807(2)
P1B C1B 1.8179(19)
C1B C2B 1.394(2)
C1B C6B 1.395(3)
N1B C13B 1.5037(19)
C2B C3B 1.400(3)
C3B C4B 1.374(4)
C4B C5B 1.400(4)
C5B C6B 1.393(3)
C7B C8B 1.400(3)
C7B C12B 1.401(2)
C8B C9B 1.389(3)
C9B C10B 1.392(3)
C10B C11B 1.391(3)
C11B C12B 1.388(3)
C13B C14B 1.502(3)
C14B C15B 1.398(3)
C14B C19B 1.400(2)
C15B C16B 1.397(3)
C16B C17B 1.388(3)
C17B C18B 1.384(4)
C18B C19B 1.392(3)
C20B C21B 1.518(3)
C20B C23B 1.523(3)
C20B C22B 1.528(2)
C24B C25B 1.410(3)
C24B C29B 1.542(3)
C25B C26B 1.546(2)
C26B C27B 1.546(3)
C26B C30B 1.547(3)
C27B C28B 1.379(3)
C28B C29B 1.542(2)
C29B C30B 1.546(3)
S1SB O1SB 1.4424(15)
S1SB O2SB 1.4452(15)
S1SB O3SB 1.4454(14)
S1SB C1SB 1.826(2)
F1SB C1SB 1.3455(19)
C1SB F2SB 1.338(2)
C1SB F3SB 1.342(2)
S1SA O3SA 1.439(2)
S1SA O2SA 1.4421(16)
S1SA O1SA 1.4446(15)
S1SA C1SA 1.830(2)
C1SA F3SA 1.336(2)
C1SA F2SA 1.337(2)
C1SA F1SA 1.338(3)

loop_
_geom_torsion_atom_site_label_1
_geom_torsion_atom_site_label_2
_geom_torsion_atom_site_label_3
_geom_torsion_atom_site_label_4
_geom_torsion
C29A Rh1A P1A N1A 157.46(7)
C30A Rh1A P1A N1A -162.54(7)
O1A Rh1A P1A N1A -11.91(6)
C25A Rh1A P1A N1A -106.89(14)
C24A Rh1A P1A N1A 113.2(2)
C29A Rh1A P1A C7A 35.49(9)
C30A Rh1A P1A C7A 75.48(9)
O1A Rh1A P1A C7A -133.88(8)
C25A Rh1A P1A C7A 131.14(15)
C24A Rh1A P1A C7A -8.8(3)
C29A Rh1A P1A C1A -91.63(9)
C30A Rh1A P1A C1A -51.63(9)
O1A Rh1A P1A C1A 99.00(8)
C25A Rh1A P1A C1A 4.02(15)
C24A Rh1A P1A C1A -135.9(3)
O1A S1A N1A C13A -148.50(11)
C20A S1A N1A C13A 101.44(11)
O1A S1A N1A P1A 17.89(10)
C20A S1A N1A P1A -92.17(9)
C7A P1A N1A C13A -60.18(13)
C1A P1A N1A C13A 50.44(14)
Rh1A P1A N1A C13A 165.36(11)
C7A P1A N1A S1A 134.09(9)
C1A P1A N1A S1A -115.28(9)
Rh1A P1A N1A S1A -0.36(9)
N1A P1A C1A C2A -94.88(17)
C7A P1A C1A C2A 15.48(18)
Rh1A P1A C1A C2A 153.26(14)
N1A P1A C1A C6A 80.56(14)
C7A P1A C1A C6A -169.07(13)
Rh1A P1A C1A C6A -31.30(15)
N1A S1A O1A Rh1A -30.38(9)
C20A S1A O1A Rh1A 79.63(10)
C29A Rh1A O1A S1A -103.4(3)
C30A Rh1A O1A S1A 125.90(13)
C25A Rh1A O1A S1A -179.17(8)
C24A Rh1A O1A S1A -142.85(8)
P1A Rh1A O1A S1A 26.55(7)
C6A C1A C2A C3A -1.6(3)
P1A C1A C2A C3A 173.65(14)
C1A C2A C3A C4A 0.0(3)
C2A C3A C4A C5A 1.2(3)
C3A C4A C5A C6A -0.7(3)
C4A C5A C6A C1A -1.0(3)
C2A C1A C6A C5A 2.1(3)
P1A C1A C6A C5A -173.59(15)
N1A P1A C7A C8A -12.27(16)
C1A P1A C7A C8A -121.61(15)
Rh1A P1A C7A C8A 109.71(14)
N1A P1A C7A C12A 169.26(13)
C1A P1A C7A C12A 59.93(15)
Rh1A P1A C7A C12A -68.76(15)
C12A C7A C8A C9A -1.3(3)
P1A C7A C8A C9A -179.72(16)
C7A C8A C9A C10A 0.6(3)
C8A C9A C10A C11A 0.4(4)
C9A C10A C11A C12A -0.6(4)
C10A C11A C12A C7A -0.2(3)
C8A C7A C12A C11A 1.1(3)
P1A C7A C12A C11A 179.67(16)
S1A N1A C13A C14A 48.68(17)
P1A N1A C13A C14A -117.07(16)
N1A C13A C14A C15A -98.30(19)
N1A C13A C14A C19A 86.0(2)
C19A C14A C15A C16A 0.5(3)
C13A C14A C15A C16A -175.26(19)
C14A C15A C16A C17A 0.0(3)
C15A C16A C17A C18A -1.3(4)
C16A C17A C18A C19A 2.1(4)
C17A C18A C19A C14A -1.6(4)
C15A C14A C19A C18A 0.3(3)
C13A C14A C19A C18A 176.0(2)
O1A S1A C20A C22A -52.95(16)
N1A S1A C20A C22A 57.57(15)
O1A S1A C20A C21A -176.67(14)
N1A S1A C20A C21A -66.15(15)
O1A S1A C20A C23A 67.06(14)
N1A S1A C20A C23A 177.58(12)
C29A Rh1A C24A C25A 104.43(14)
C30A Rh1A C24A C25A 65.24(13)
O1A Rh1A C24A C25A -84.85(13)
P1A Rh1A C24A C25A 151.9(2)
C29A Rh1A C24A C28A -2.04(9)
C30A Rh1A C24A C28A -41.23(10)
O1A Rh1A C24A C28A 168.68(9)
C25A Rh1A C24A C28A -106.47(16)
P1A Rh1A C24A C28A 45.4(3)
C28A C24A C25A C26A -0.12(19)
Rh1A C24A C25A C26A -88.45(13)
C28A C24A C25A Rh1A 88.33(13)
C29A Rh1A C25A C24A -64.64(13)
C30A Rh1A C25A C24A -103.79(14)
O1A Rh1A C25A C24A 102.09(13)
P1A Rh1A C25A C24A -166.16(11)
C29A Rh1A C25A C26A 41.76(11)
C30A Rh1A C25A C26A 2.61(10)
O1A Rh1A C25A C26A -151.51(10)
C24A Rh1A C25A C26A 106.41(17)
P1A Rh1A C25A C26A -59.75(18)
C24A C25A C26A C30A 69.16(17)
Rh1A C25A C26A C30A -3.33(12)
C24A C25A C26A C27A -33.56(18)
Rh1A C25A C26A C27A -106.05(12)
C30A C26A C27A C28A -52.19(19)
C25A C26A C27A C28A 51.03(18)
C25A C24A C28A C29A -69.41(16)
Rh1A C24A C28A C29A 2.60(12)
C25A C24A C28A C27A 33.76(18)
Rh1A C24A C28A C27A 105.76(12)
C26A C27A C28A C24A -51.27(18)
C26A C27A C28A C29A 52.23(19)
C24A C28A C29A C30A 69.19(17)
C27A C28A C29A C30A -33.9(2)
C24A C28A C29A Rh1A -2.79(13)
C27A C28A C29A Rh1A -105.84(13)
O1A Rh1A C29A C30A -144.2(2)
C25A Rh1A C29A C30A -66.19(12)
C24A Rh1A C29A C30A -101.71(13)
P1A Rh1A C29A C30A 87.88(12)
C30A Rh1A C29A C28A 103.76(15)
O1A Rh1A C29A C28A -40.4(3)
C25A Rh1A C29A C28A 37.57(10)
C24A Rh1A C29A C28A 2.05(9)
P1A Rh1A C29A C28A -168.36(8)
C28A C29A C30A C26A -0.3(2)
Rh1A C29A C30A C26A 93.58(14)
C28A C29A C30A Rh1A -93.86(14)
C25A C26A C30A C29A -68.38(18)
C27A C26A C30A C29A 34.3(2)
C25A C26A C30A Rh1A 3.57(13)
C27A C26A C30A Rh1A 106.27(14)
O1A Rh1A C30A C29A 163.84(12)
C25A Rh1A C30A C29A 101.76(13)
C24A Rh1A C30A C29A 66.09(13)
P1A Rh1A C30A C29A -101.09(12)
C29A Rh1A C30A C26A -104.40(16)
O1A Rh1A C30A C26A 59.44(17)
C25A Rh1A C30A C26A -2.64(10)
C24A Rh1A C30A C26A -38.30(11)
P1A Rh1A C30A C26A 154.51(9)
C24B Rh1B P1B N1B -164.02(9)
C25B Rh1B P1B N1B 155.75(9)
O1B Rh1B P1B N1B -11.31(8)
C28B Rh1B P1B N1B -112.06(15)
C27B Rh1B P1B N1B 106.40(16)
C24B Rh1B P1B C7B 76.55(9)
C25B Rh1B P1B C7B 36.32(8)
O1B Rh1B P1B C7B -130.74(7)
C28B Rh1B P1B C7B 128.51(15)
C27B Rh1B P1B C7B -13.04(16)
C24B Rh1B P1B C1B -50.24(9)
C25B Rh1B P1B C1B -90.48(9)
O1B Rh1B P1B C1B 102.47(8)
C28B Rh1B P1B C1B 1.71(16)
C27B Rh1B P1B C1B -139.83(16)
N1B P1B C1B C2B -88.09(16)
C7B P1B C1B C2B 23.12(17)
Rh1B P1B C1B C2B 158.42(13)
N1B P1B C1B C6B 90.37(15)
C7B P1B C1B C6B -158.42(14)
Rh1B P1B C1B C6B -23.13(16)
O1B S1B N1B C13B -152.68(15)
C20B S1B N1B C13B 97.57(15)
O1B S1B N1B P1B 17.19(14)
C20B S1B N1B P1B -92.55(12)
C7B P1B N1B C13B -61.26(17)
C1B P1B N1B C13B 49.66(18)
Rh1B P1B N1B C13B 168.79(14)
C7B P1B N1B S1B 129.42(11)
C1B P1B N1B S1B -119.67(12)
Rh1B P1B N1B S1B -0.53(12)
N1B S1B O1B Rh1B -29.12(12)
C20B S1B O1B Rh1B 83.05(10)
C24B Rh1B O1B S1B 128.56(13)
C25B Rh1B O1B S1B -91.8(3)
C28B Rh1B O1B S1B -174.86(10)
C27B Rh1B O1B S1B -138.41(10)
P1B Rh1B O1B S1B 25.46(9)
C6B C1B C2B C3B -0.8(3)
P1B C1B C2B C3B 177.61(15)
C1B C2B C3B C4B 1.0(3)
C2B C3B C4B C5B -0.6(3)
C3B C4B C5B C6B -0.1(3)
C4B C5B C6B C1B 0.2(3)
C2B C1B C6B C5B 0.2(3)
P1B C1B C6B C5B -178.33(16)
N1B P1B C7B C8B -13.29(16)
C1B P1B C7B C8B -124.16(15)
Rh1B P1B C7B C8B 105.69(14)
N1B P1B C7B C12B 170.27(14)
C1B P1B C7B C12B 59.39(16)
Rh1B P1B C7B C12B -70.75(16)
C12B C7B C8B C9B -0.7(3)
P1B C7B C8B C9B -177.14(14)
C7B C8B C9B C10B 0.9(3)
C8B C9B C10B C11B -0.3(3)
C9B C10B C11B C12B -0.4(4)
C10B C11B C12B C7B 0.5(3)
C8B C7B C12B C11B 0.1(3)
P1B C7B C12B C11B 176.65(17)
S1B N1B C13B C14B 45.8(2)
P1B N1B C13B C14B -123.61(15)
N1B C13B C14B C15B 87.72(19)
N1B C13B C14B C19B -94.24(19)
C19B C14B C15B C16B -0.2(3)
C13B C14B C15B C16B 177.90(18)
C14B C15B C16B C17B 2.1(3)
C15B C16B C17B C18B -1.8(3)
C16B C17B C18B C19B -0.4(3)
C17B C18B C19B C14B 2.3(3)
C15B C14B C19B C18B -2.0(3)
C13B C14B C19B C18B 179.88(18)
O1B S1B C20B C21B -50.80(14)
N1B S1B C20B C21B 60.05(14)
O1B S1B C20B C23B -174.86(12)
N1B S1B C20B C23B -64.01(13)
O1B S1B C20B C22B 69.12(12)
N1B S1B C20B C22B 179.97(10)
O1B Rh1B C24B C25B 165.45(11)
C28B Rh1B C24B C25B 101.75(12)
C27B Rh1B C24B C25B 66.28(11)
P1B Rh1B C24B C25B -95.64(9)
C25B Rh1B C24B C29B -103.98(16)
O1B Rh1B C24B C29B 61.47(19)
C28B Rh1B C24B C29B -2.23(13)
C27B Rh1B C24B C29B -37.70(14)
P1B Rh1B C24B C29B 160.38(12)
C29B C24B C25B C26B -0.31(16)
Rh1B C24B C25B C26B -94.13(11)
C29B C24B C25B Rh1B 93.82(11)
O1B Rh1B C25B C24B -151.9(2)
C28B Rh1B C25B C24B -66.29(11)
C27B Rh1B C25B C24B -101.65(12)
P1B Rh1B C25B C24B 92.94(10)
C24B Rh1B C25B C26B 104.03(17)
O1B Rh1B C25B C26B -47.9(3)
C28B Rh1B C25B C26B 37.73(13)
C27B Rh1B C25B C26B 2.38(12)
P1B Rh1B C25B C26B -163.04(12)
C24B C25B C26B C27B 68.81(17)
Rh1B C25B C26B C27B -3.21(17)
C24B C25B C26B C30B -33.45(17)
Rh1B C25B C26B C30B -105.47(13)
C25B C26B C27B C28B -68.97(18)
C30B C26B C27B C28B 33.99(17)
C25B C26B C27B Rh1B 2.97(15)
C30B C26B C27B Rh1B 105.94(12)
C24B Rh1B C27B C28B 65.22(11)
C25B Rh1B C27B C28B 104.46(12)
O1B Rh1B C27B C28B -86.78(11)
P1B Rh1B C27B C28B 158.33(12)
C24B Rh1B C27B C26B -41.59(13)
C25B Rh1B C27B C26B -2.35(12)
O1B Rh1B C27B C26B 166.41(12)
C28B Rh1B C27B C26B -106.81(16)
P1B Rh1B C27B C26B 51.5(2)
C26B C27B C28B C29B -0.26(18)
Rh1B C27B C28B C29B -88.17(12)
C26B C27B C28B Rh1B 87.91(12)
C24B Rh1B C28B C27B -103.98(12)
C25B Rh1B C28B C27B -64.78(11)
O1B Rh1B C28B C27B 100.81(11)
P1B Rh1B C28B C27B -161.17(11)
C24B Rh1B C28B C29B 2.21(13)
C25B Rh1B C28B C29B 41.40(13)
O1B Rh1B C28B C29B -153.00(13)
C27B Rh1B C28B C29B 106.19(17)
P1B Rh1B C28B C29B -55.0(2)
C25B C24B C29B C28B -68.94(18)
Rh1B C24B C29B C28B 3.02(17)
C25B C24B C29B C30B 34.02(16)
Rh1B C24B C29B C30B 105.98(12)
C27B C28B C29B C24B 69.68(19)
Rh1B C28B C29B C24B -2.80(16)
C27B C28B C29B C30B -33.66(18)
Rh1B C28B C29B C30B -106.14(13)
C24B C29B C30B C26B -51.82(15)
C28B C29B C30B C26B 51.70(17)
C27B C26B C30B C29B -51.52(16)
C25B C26B C30B C29B 51.49(17)
O1SB S1SB C1SB F2SB 60.63(13)
O2SB S1SB C1SB F2SB -179.68(12)
O3SB S1SB C1SB F2SB -59.39(13)
O1SB S1SB C1SB F3SB -179.56(11)
O2SB S1SB C1SB F3SB -59.87(14)
O3SB S1SB C1SB F3SB 60.42(13)
O1SB S1SB C1SB F1SB -59.85(13)
O2SB S1SB C1SB F1SB 59.84(14)
O3SB S1SB C1SB F1SB -179.87(12)
O3SA S1SA C1SA F3SA -61.14(17)
O2SA S1SA C1SA F3SA 58.39(18)
O1SA S1SA C1SA F3SA 178.43(16)
O3SA S1SA C1SA F2SA 58.82(17)
O2SA S1SA C1SA F2SA 178.34(15)
O1SA S1SA C1SA F2SA -61.62(18)
O3SA S1SA C1SA F1SA 179.12(14)
O2SA S1SA C1SA F1SA -61.36(16)
O1SA S1SA C1SA F1SA 58.68(17)
